data_4328697
loop_
_publ_author_name
'Tapas Senapati'
'C\'eline Pichon'
'Rodica Ababei'
'Corine Mathoni\`ere'
'Rodolphe Cl\'erac'

_publ_contact_author
;
        Rodolphe Clerac
        Centre de Recherche Paul Pascal
    115 avenue du Dr Schweitzer
        33600 PESSAC
    FRANCE
;
_publ_contact_author_email clerac@crpp-bordeaux.cnrs.fr
_publ_contact_author_fax '(33)5 56 84 56 00'
_publ_contact_author_phone '(33)5 56 84 56 50'
_publ_section_title
;
 Cyanido-Bridged Fe(III)-Mn(III) Heterobimetallic Materials Built From
 Mn(III) Schiff Base Complexes and Di- or Tri-Cyanido Fe(III) Precursors
;
_journal_name_full 'Inorganic Chemistry'
_journal_page_first 3796
_journal_page_last 3812
_journal_paper_doi 10.1021/ic2027708
_journal_volume 51
_journal_year 2012
_chemical_formula_sum 'C84 H88 Fe2 Mn2 N16 O11.5'
_chemical_formula_weight 1726.58
_chemical_name_systematic
;
 ?
;
_space_group_IT_number 14
_symmetry_cell_setting monoclinic
_symmetry_space_group_name_Hall '-P 2ybc'
_symmetry_space_group_name_H-M 'P 1 21/c 1'
_atom_sites_solution_hydrogens geom
_atom_sites_solution_primary direct
_atom_sites_solution_secondary difmap
_audit_creation_method SHELXL-97
_cell_angle_alpha 90.00
_cell_angle_beta 101.672(2)
_cell_angle_gamma 90.00
_cell_formula_units_Z 2
_cell_length_a 10.7731(3)
_cell_length_b 13.7589(4)
_cell_length_c 27.5931(9)
_cell_measurement_temperature 150(2)
_cell_volume 4005.4(2)
_computing_structure_refinement 'SHELXL-97 (Sheldrick, 2008)'
_diffrn_ambient_temperature 150(2)
_diffrn_measured_fraction_theta_full 0.991
_diffrn_measured_fraction_theta_max 0.991
_diffrn_radiation_monochromator graphite
_diffrn_radiation_source 'fine-focus sealed tube'
_diffrn_radiation_type MoK\a
_diffrn_radiation_wavelength 0.71073
_diffrn_reflns_av_R_equivalents 0.1227
_diffrn_reflns_av_sigmaI/netI 0.0953
_diffrn_reflns_limit_h_max 13
_diffrn_reflns_limit_h_min -13
_diffrn_reflns_limit_k_max 17
_diffrn_reflns_limit_k_min -17
_diffrn_reflns_limit_l_max 35
_diffrn_reflns_limit_l_min -35
_diffrn_reflns_number 31752
_diffrn_reflns_theta_full 27.46
_diffrn_reflns_theta_max 27.46
_diffrn_reflns_theta_min 1.51
_exptl_absorpt_coefficient_mu 0.735
_exptl_absorpt_correction_T_max 0.9368
_exptl_absorpt_correction_T_min 0.8609
_exptl_absorpt_correction_type empirical
_exptl_absorpt_process_details sadabs
_exptl_crystal_colour brown
_exptl_crystal_density_diffrn 1.432
_exptl_crystal_description block
_exptl_crystal_F_000 1796
_exptl_crystal_size_max 0.21
_exptl_crystal_size_mid 0.17
_exptl_crystal_size_min 0.09
_refine_diff_density_max 1.331
_refine_diff_density_min -1.175
_refine_diff_density_rms 0.289
_refine_ls_extinction_method none
_refine_ls_goodness_of_fit_ref 1.133
_refine_ls_hydrogen_treatment constr
_refine_ls_matrix_type full
_refine_ls_number_parameters 538
_refine_ls_number_reflns 9071
_refine_ls_number_restraints 0
_refine_ls_restrained_S_all 1.133
_refine_ls_R_factor_all 0.1378
_refine_ls_R_factor_gt 0.0686
_refine_ls_shift/su_max 0.001
_refine_ls_shift/su_mean 0.000
_refine_ls_structure_factor_coef Fsqd
_refine_ls_weighting_details 'calc w=1/[\s^2^(Fo^2^)+(0.1002P)^2^+6.6224P] where P=(Fo^2^+2Fc^2^)/3'
_refine_ls_weighting_scheme calc
_refine_ls_wR_factor_gt 0.1660
_refine_ls_wR_factor_ref 0.2231
_reflns_number_gt 5683
_reflns_number_total 9071
_reflns_threshold_expression >2\s(I)
_cod_data_source_file ic2027708_si_006.cif
_cod_data_source_block compound_6
_cod_original_sg_symbol_H-M 'P 21/c'
_cod_original_formula_sum 'C84 H88 Fe2 Mn2 N16 O11.50'
_cod_database_code 4328697

loop_
_symmetry_equiv_pos_as_xyz
'x, y, z'
'-x, y+1/2, -z+1/2'
'-x, -y, -z'
'x, -y-1/2, z-1/2'

loop_
_atom_site_label
_atom_site_type_symbol
_atom_site_fract_x
_atom_site_fract_y
_atom_site_fract_z
_atom_site_U_iso_or_equiv
_atom_site_adp_type
_atom_site_occupancy
_atom_site_symmetry_multiplicity
_atom_site_calc_flag
_atom_site_refinement_flags
Fe1 Fe 0.40748(6) -0.43848(5) -0.19651(3) 0.0159(2) Uani 1 1 d .
Mn1 Mn -0.09391(6) -0.45811(5) -0.20203(3) 0.0167(2) Uani 1 1 d .
O1 O -0.1161(3) -0.4330(2) -0.27057(13) 0.0207(8) Uani 1 1 d .
O2 O -0.1069(3) -0.3252(2) -0.18632(13) 0.0217(8) Uani 1 1 d .
O3 O 0.5438(4) -0.3873(3) -0.05218(15) 0.0398(10) Uani 1 1 d .
N1 N 0.4379(4) -0.3022(3) -0.17614(16) 0.0193(9) Uani 1 1 d .
N2 N 0.4579(4) -0.4614(3) -0.12755(16) 0.0201(9) Uani 1 1 d .
N3 N 0.3895(3) -0.5805(3) -0.19895(16) 0.0186(9) Uani 1 1 d .
N4 N 0.3410(4) -0.4076(4) -0.31075(19) 0.0315(11) Uani 1 1 d .
N5 N -0.3174(4) -0.4645(3) -0.21357(16) 0.0204(9) Uani 1 1 d .
N6 N -0.0937(4) -0.5025(3) -0.13307(15) 0.0193(9) Uani 1 1 d .
N7 N -0.0720(3) -0.6010(3) -0.21017(15) 0.0168(9) Uani 1 1 d .
N8 N 0.1198(4) -0.4295(3) -0.19505(17) 0.0225(10) Uani 1 1 d .
C1 C 0.4199(5) -0.2224(4) -0.2041(2) 0.0259(12) Uani 1 1 d .
H1 H 0.3864 -0.2285 -0.2378 0.031 Uiso 1 1 calc R
C2 C 0.4499(5) -0.1297(4) -0.1842(2) 0.0297(13) Uani 1 1 d .
H2 H 0.4371 -0.0751 -0.2045 0.036 Uiso 1 1 calc R
C3 C 0.4985(6) -0.1207(4) -0.1345(3) 0.0373(15) Uani 1 1 d .
H3 H 0.5189 -0.0596 -0.1208 0.045 Uiso 1 1 calc R
C4 C 0.5173(5) -0.2031(4) -0.1046(2) 0.0333(14) Uani 1 1 d .
H4A H 0.5506 -0.1985 -0.0708 0.040 Uiso 1 1 calc R
C5 C 0.4845(5) -0.2925(4) -0.1270(2) 0.0236(11) Uani 1 1 d .
C6 C 0.4985(5) -0.3844(4) -0.0978(2) 0.0253(12) Uani 1 1 d .
C7 C 0.4598(5) -0.5580(4) -0.1123(2) 0.0228(11) Uani 1 1 d .
C8 C 0.4873(5) -0.5949(4) -0.0662(2) 0.0289(12) Uani 1 1 d .
H8 H 0.5123 -0.5541 -0.0391 0.035 Uiso 1 1 calc R
C9 C 0.4776(6) -0.7006(5) -0.0592(3) 0.0455(17) Uani 1 1 d .
H9 H 0.4925 -0.7261 -0.0274 0.055 Uiso 1 1 calc R
C10 C 0.4461(6) -0.7630(5) -0.0999(3) 0.0456(17) Uani 1 1 d .
H10 H 0.4428 -0.8297 -0.0950 0.055 Uiso 1 1 calc R
C11 C 0.4196(5) -0.7247(4) -0.1476(2) 0.0253(12) Uani 1 1 d .
C12 C 0.4231(4) -0.6233(3) -0.15349(19) 0.0194(11) Uani 1 1 d .
C13 C 0.3786(5) -0.7816(4) -0.1897(2) 0.0274(13) Uani 1 1 d .
H13 H 0.3763 -0.8490 -0.1872 0.033 Uiso 1 1 calc R
C14 C 0.3424(5) -0.7377(4) -0.2343(2) 0.0265(12) Uani 1 1 d .
H14 H 0.3131 -0.7751 -0.2623 0.032 Uiso 1 1 calc R
C15 C 0.3489(4) -0.6371(4) -0.2383(2) 0.0229(11) Uani 1 1 d .
H15 H 0.3241 -0.6085 -0.2692 0.027 Uiso 1 1 calc R
C16 C 0.3631(5) -0.4175(4) -0.2681(2) 0.0235(12) Uani 1 1 d .
C17 C 0.2254(5) -0.4276(3) -0.19619(19) 0.0201(11) Uani 1 1 d .
C18 C -0.4184(5) -0.4520(3) -0.20753(18) 0.0187(10) Uani 1 1 d .
C19 C -0.1402(4) -0.4961(4) -0.30748(18) 0.0182(10) Uani 1 1 d .
C20 C -0.1793(5) -0.4634(4) -0.3564(2) 0.0236(11) Uani 1 1 d .
H20 H -0.1896 -0.3970 -0.3624 0.028 Uiso 1 1 calc R
C21 C -0.2026(5) -0.5271(4) -0.3957(2) 0.0272(12) Uani 1 1 d .
H21 H -0.2279 -0.5023 -0.4275 0.033 Uiso 1 1 calc R
C22 C -0.1897(5) -0.6280(4) -0.3895(2) 0.0279(12) Uani 1 1 d .
C23 C -0.2112(6) -0.6971(4) -0.4321(2) 0.0396(15) Uani 1 1 d .
H23A H -0.2301 -0.7604 -0.4209 0.059 Uiso 1 1 calc R
H23B H -0.1362 -0.7006 -0.4459 0.059 Uiso 1 1 calc R
H23C H -0.2810 -0.6748 -0.4570 0.059 Uiso 1 1 calc R
C24 C -0.1514(5) -0.6613(4) -0.3414(2) 0.0251(12) Uani 1 1 d .
H24 H -0.1420 -0.7279 -0.3361 0.030 Uiso 1 1 calc R
C25 C -0.1264(4) -0.5994(4) -0.30034(19) 0.0207(11) Uani 1 1 d .
C26 C -0.0883(4) -0.6443(4) -0.2527(2) 0.0213(11) Uani 1 1 d .
H26 H -0.0739 -0.7109 -0.2523 0.026 Uiso 1 1 calc R
C27 C -0.0282(4) -0.6575(4) -0.16308(18) 0.0195(11) Uani 1 1 d .
C28 C 0.1155(4) -0.6436(4) -0.1475(2) 0.0267(12) Uani 1 1 d .
H28A H 0.1336 -0.5769 -0.1384 0.040 Uiso 1 1 calc R
H28B H 0.1551 -0.6604 -0.1745 0.040 Uiso 1 1 calc R
H28C H 0.1479 -0.6847 -0.1197 0.040 Uiso 1 1 calc R
C29 C -0.0566(5) -0.7666(4) -0.1704(2) 0.0262(12) Uani 1 1 d .
H29A H -0.0023 -0.7941 -0.1904 0.039 Uiso 1 1 calc R
H29B H -0.1435 -0.7753 -0.1866 0.039 Uiso 1 1 calc R
H29C H -0.0417 -0.7984 -0.1388 0.039 Uiso 1 1 calc R
C30 C -0.0997(5) -0.6117(3) -0.12487(19) 0.0213(11) Uani 1 1 d .
C31 C -0.2392(4) -0.6414(4) -0.1353(2) 0.0233(11) Uani 1 1 d .
H31A H -0.2757 -0.6302 -0.1695 0.035 Uiso 1 1 calc R
H31B H -0.2836 -0.6036 -0.1150 0.035 Uiso 1 1 calc R
H31C H -0.2459 -0.7091 -0.1278 0.035 Uiso 1 1 calc R
C32 C -0.0386(5) -0.6393(4) -0.0717(2) 0.0301(13) Uani 1 1 d .
H32A H -0.0930 -0.6198 -0.0498 0.045 Uiso 1 1 calc R
H32B H 0.0417 -0.6071 -0.0623 0.045 Uiso 1 1 calc R
H32C H -0.0261 -0.7084 -0.0695 0.045 Uiso 1 1 calc R
C33 C -0.1110(4) -0.4446(4) -0.0978(2) 0.0229(11) Uani 1 1 d .
H33 H -0.1166 -0.4733 -0.0678 0.027 Uiso 1 1 calc R
C34 C -0.1226(5) -0.3401(4) -0.10056(19) 0.0239(11) Uani 1 1 d .
C35 C -0.1200(4) -0.2863(4) -0.1439(2) 0.0226(11) Uani 1 1 d .
C36 C -0.1343(5) -0.1840(4) -0.1419(2) 0.0264(12) Uani 1 1 d .
H36 H -0.1340 -0.1468 -0.1700 0.032 Uiso 1 1 calc R
C37 C -0.1486(5) -0.1392(4) -0.0985(2) 0.0322(13) Uani 1 1 d .
H37 H -0.1575 -0.0720 -0.0981 0.039 Uiso 1 1 calc R
C38 C -0.1501(5) -0.1924(4) -0.0548(2) 0.0338(14) Uani 1 1 d .
C39 C -0.1658(7) -0.1409(5) -0.0079(2) 0.0478(17) Uani 1 1 d .
H39A H -0.0889 -0.1072 0.0061 0.072 Uiso 1 1 calc R
H39B H -0.1842 -0.1878 0.0154 0.072 Uiso 1 1 calc R
H39C H -0.2342 -0.0952 -0.0156 0.072 Uiso 1 1 calc R
C40 C -0.1371(5) -0.2910(4) -0.0570(2) 0.0302(13) Uani 1 1 d .
H40 H -0.1379 -0.3273 -0.0287 0.036 Uiso 1 1 calc R
O4 O 0.3187(5) -0.4299(3) -0.41361(18) 0.0526(12) Uani 1 1 d .
H4 H 0.3791 -0.3903 -0.4068 0.079 Uiso 1 1 d R
C41 C 0.2100(8) -0.3816(5) -0.4396(3) 0.063(2) Uani 1 1 d .
H41A H 0.2325 -0.3171 -0.4480 0.094 Uiso 1 1 calc R
H41B H 0.1478 -0.3780 -0.4192 0.094 Uiso 1 1 calc R
H41C H 0.1758 -0.4168 -0.4693 0.094 Uiso 1 1 calc R
O5 O 0.2262(4) -0.5174(4) 0.00015(18) 0.0516(13) Uani 1 1 d .
H5 H 0.2977 -0.5322 0.0148 0.077 Uiso 1 1 calc R
C42 C 0.2337(6) -0.4424(5) -0.0320(3) 0.0440(17) Uani 1 1 d .
H42A H 0.1500 -0.4253 -0.0493 0.066 Uiso 1 1 calc R
H42B H 0.2836 -0.4624 -0.0554 0.066 Uiso 1 1 calc R
H42C H 0.2727 -0.3872 -0.0138 0.066 Uiso 1 1 calc R
O6B O 0.4787(19) -0.0654(10) 0.0156(7) 0.118(6) Uani 0.50 1 d P
O6A O 0.5000 0.0000 0.0000 0.095(8) Uani 0.50 2 d SP

loop_
_atom_site_aniso_label
_atom_site_aniso_U_11
_atom_site_aniso_U_22
_atom_site_aniso_U_33
_atom_site_aniso_U_23
_atom_site_aniso_U_13
_atom_site_aniso_U_12
Fe1 0.0085(3) 0.0178(4) 0.0215(4) 0.0009(3) 0.0032(3) 0.0003(3)
Mn1 0.0107(4) 0.0178(4) 0.0220(4) 0.0008(3) 0.0045(3) 0.0009(3)
O1 0.0195(18) 0.0204(18) 0.023(2) 0.0002(15) 0.0068(15) -0.0024(14)
O2 0.0196(18) 0.0205(18) 0.025(2) -0.0013(15) 0.0050(15) 0.0009(14)
O3 0.042(2) 0.049(3) 0.026(2) -0.002(2) -0.0002(19) -0.013(2)
N1 0.011(2) 0.018(2) 0.031(3) 0.0020(19) 0.0092(18) 0.0002(16)
N2 0.014(2) 0.022(2) 0.025(2) -0.0005(18) 0.0059(18) -0.0009(17)
N3 0.0087(19) 0.023(2) 0.026(2) 0.0015(19) 0.0076(17) -0.0006(16)
N4 0.025(3) 0.033(3) 0.035(3) 0.005(2) 0.005(2) 0.002(2)
N5 0.012(2) 0.021(2) 0.029(2) 0.0049(18) 0.0065(18) 0.0023(16)
N6 0.011(2) 0.023(2) 0.022(2) 0.0042(18) -0.0002(17) 0.0026(16)
N7 0.0097(19) 0.017(2) 0.023(2) 0.0016(17) 0.0013(17) 0.0017(15)
N8 0.011(2) 0.023(2) 0.033(3) -0.0006(19) 0.0044(18) 0.0003(17)
C1 0.020(3) 0.024(3) 0.037(3) 0.002(2) 0.012(2) 0.000(2)
C2 0.026(3) 0.020(3) 0.048(4) 0.004(3) 0.019(3) -0.001(2)
C3 0.036(3) 0.025(3) 0.056(4) -0.008(3) 0.020(3) -0.008(2)
C4 0.034(3) 0.029(3) 0.037(4) -0.009(3) 0.007(3) -0.010(2)
C5 0.016(3) 0.029(3) 0.027(3) -0.003(2) 0.007(2) -0.003(2)
C6 0.019(3) 0.031(3) 0.025(3) -0.008(2) 0.004(2) -0.009(2)
C7 0.014(2) 0.023(3) 0.033(3) 0.004(2) 0.007(2) 0.007(2)
C8 0.029(3) 0.036(3) 0.019(3) 0.002(2) 0.000(2) 0.010(2)
C9 0.052(4) 0.040(4) 0.045(4) 0.010(3) 0.011(3) 0.000(3)
C10 0.041(4) 0.038(4) 0.059(5) -0.001(3) 0.011(3) 0.000(3)
C11 0.021(3) 0.022(3) 0.035(3) 0.005(2) 0.009(2) 0.002(2)
C12 0.012(2) 0.020(2) 0.027(3) 0.002(2) 0.007(2) 0.0048(19)
C13 0.020(3) 0.018(3) 0.050(4) -0.008(2) 0.018(3) -0.002(2)
C14 0.017(3) 0.026(3) 0.039(3) -0.005(3) 0.011(2) -0.001(2)
C15 0.015(2) 0.023(3) 0.029(3) -0.004(2) 0.002(2) 0.000(2)
C16 0.014(2) 0.025(3) 0.034(3) 0.002(2) 0.009(2) 0.004(2)
C17 0.019(3) 0.017(2) 0.024(3) 0.001(2) 0.004(2) 0.0016(19)
C18 0.022(3) 0.015(2) 0.019(3) 0.003(2) 0.002(2) -0.0025(19)
C19 0.011(2) 0.022(3) 0.023(3) 0.002(2) 0.006(2) -0.0020(19)
C20 0.021(3) 0.022(3) 0.028(3) 0.004(2) 0.005(2) -0.002(2)
C21 0.029(3) 0.030(3) 0.024(3) 0.002(2) 0.006(2) -0.002(2)
C22 0.028(3) 0.031(3) 0.027(3) -0.003(2) 0.009(2) -0.002(2)
C23 0.053(4) 0.035(3) 0.030(3) -0.005(3) 0.007(3) 0.001(3)
C24 0.024(3) 0.022(3) 0.030(3) 0.000(2) 0.007(2) 0.002(2)
C25 0.015(2) 0.022(3) 0.026(3) -0.003(2) 0.008(2) -0.001(2)
C26 0.012(2) 0.018(2) 0.036(3) -0.001(2) 0.010(2) -0.0044(19)
C27 0.015(2) 0.023(3) 0.020(3) 0.006(2) 0.003(2) 0.005(2)
C28 0.013(2) 0.034(3) 0.032(3) 0.011(3) 0.004(2) 0.004(2)
C29 0.029(3) 0.020(3) 0.033(3) 0.005(2) 0.014(3) 0.004(2)
C30 0.022(3) 0.019(3) 0.025(3) 0.008(2) 0.009(2) 0.004(2)
C31 0.017(2) 0.025(3) 0.030(3) 0.006(2) 0.011(2) 0.001(2)
C32 0.032(3) 0.035(3) 0.023(3) 0.007(2) 0.004(2) 0.005(2)
C33 0.014(2) 0.032(3) 0.024(3) 0.005(2) 0.005(2) 0.004(2)
C34 0.018(3) 0.030(3) 0.024(3) -0.004(2) 0.005(2) 0.001(2)
C35 0.013(2) 0.024(3) 0.030(3) -0.007(2) 0.003(2) -0.001(2)
C36 0.021(3) 0.028(3) 0.030(3) -0.003(2) 0.003(2) 0.003(2)
C37 0.029(3) 0.022(3) 0.044(4) -0.008(3) 0.003(3) 0.003(2)
C38 0.031(3) 0.035(3) 0.035(4) -0.011(3) 0.004(3) 0.004(3)
C39 0.061(5) 0.042(4) 0.040(4) -0.013(3) 0.009(3) 0.009(3)
C40 0.028(3) 0.037(3) 0.025(3) -0.003(3) 0.006(2) 0.007(2)
O4 0.061(3) 0.050(3) 0.050(3) 0.001(2) 0.018(3) 0.006(2)
C41 0.103(7) 0.043(4) 0.041(4) 0.003(3) 0.010(4) 0.026(4)
O5 0.029(2) 0.074(3) 0.052(3) 0.026(3) 0.008(2) 0.002(2)
C42 0.024(3) 0.051(4) 0.058(5) 0.022(3) 0.009(3) 0.001(3)
O6B 0.183(18) 0.068(10) 0.128(15) -0.005(9) 0.093(13) -0.011(10)
O6A 0.028(8) 0.20(3) 0.060(12) 0.042(15) 0.011(8) -0.010(12)

loop_
_atom_type_symbol
_atom_type_description
_atom_type_scat_dispersion_real
_atom_type_scat_dispersion_imag
_atom_type_scat_source
C C 0.0030 0.0020 'International Tables Vol C Tables 4.2.6.8 and 6.1.1.4'
H H 0.0000 0.0000 'International Tables Vol C Tables 4.2.6.8 and 6.1.1.4'
Fe Fe 0.3460 0.8440 'International Tables Vol C Tables 4.2.6.8 and 6.1.1.4'
Mn Mn 0.3370 0.7280 'International Tables Vol C Tables 4.2.6.8 and 6.1.1.4'
N N 0.0060 0.0030 'International Tables Vol C Tables 4.2.6.8 and 6.1.1.4'
O O 0.0110 0.0060 'International Tables Vol C Tables 4.2.6.8 and 6.1.1.4'

loop_
_geom_angle_atom_site_label_1
_geom_angle_atom_site_label_2
_geom_angle_atom_site_label_3
_geom_angle
_geom_angle_site_symmetry_1
_geom_angle_site_symmetry_3
N2 Fe1 C16 177.27(18) . .
N2 Fe1 N3 82.83(18) . .
C16 Fe1 N3 96.3(2) . .
N2 Fe1 N1 82.78(18) . .
C16 Fe1 N1 98.1(2) . .
N3 Fe1 N1 165.60(18) . .
N2 Fe1 C18 92.91(19) . 1_655
C16 Fe1 C18 84.5(2) . 1_655
N3 Fe1 C18 89.50(17) . 1_655
N1 Fe1 C18 91.44(17) . 1_655
N2 Fe1 C17 95.26(19) . .
C16 Fe1 C17 87.3(2) . .
N3 Fe1 C17 89.12(18) . .
N1 Fe1 C17 91.98(18) . .
C18 Fe1 C17 171.5(2) 1_655 .
O1 Mn1 O2 93.00(15) . .
O1 Mn1 N6 169.95(16) . .
O2 Mn1 N6 93.62(16) . .
O1 Mn1 N7 93.51(16) . .
O2 Mn1 N7 173.27(16) . .
N6 Mn1 N7 80.15(17) . .
O1 Mn1 N8 88.53(15) . .
O2 Mn1 N8 86.24(14) . .
N6 Mn1 N8 99.44(16) . .
N7 Mn1 N8 92.24(15) . .
O1 Mn1 N5 87.29(15) . .
O2 Mn1 N5 86.91(14) . .
N6 Mn1 N5 85.52(15) . .
N7 Mn1 N5 95.07(15) . .
N8 Mn1 N5 171.78(15) . .
C19 O1 Mn1 128.0(3) . .
C35 O2 Mn1 128.5(3) . .
C1 N1 C5 118.6(5) . .
C1 N1 Fe1 128.6(4) . .
C5 N1 Fe1 112.8(3) . .
C6 N2 C7 125.4(5) . .
C6 N2 Fe1 117.9(4) . .
C7 N2 Fe1 116.5(3) . .
C15 N3 C12 118.5(4) . .
C15 N3 Fe1 128.5(4) . .
C12 N3 Fe1 113.0(3) . .
C18 N5 Mn1 160.9(4) . .
C33 N6 C30 118.4(4) . .
C33 N6 Mn1 123.6(4) . .
C30 N6 Mn1 116.8(3) . .
C26 N7 C27 120.4(4) . .
C26 N7 Mn1 123.8(3) . .
C27 N7 Mn1 115.8(3) . .
C17 N8 Mn1 169.4(4) . .
N1 C1 C2 121.9(5) . .
N1 C1 H1 119.1 . .
C2 C1 H1 119.1 . .
C3 C2 C1 119.0(5) . .
C3 C2 H2 120.5 . .
C1 C2 H2 120.5 . .
C2 C3 C4 120.0(5) . .
C2 C3 H3 120.0 . .
C4 C3 H3 120.0 . .
C5 C4 C3 117.6(6) . .
C5 C4 H4A 121.2 . .
C3 C4 H4A 121.2 . .
N1 C5 C4 122.9(5) . .
N1 C5 C6 115.7(4) . .
C4 C5 C6 121.5(5) . .
O3 C6 N2 126.4(5) . .
O3 C6 C5 123.0(5) . .
N2 C6 C5 110.6(5) . .
C8 C7 N2 129.3(5) . .
C8 C7 C12 118.9(5) . .
N2 C7 C12 111.9(5) . .
C7 C8 C9 119.3(6) . .
C7 C8 H8 120.4 . .
C9 C8 H8 120.4 . .
C10 C9 C8 120.8(6) . .
C10 C9 H9 119.6 . .
C8 C9 H9 119.6 . .
C11 C10 C9 119.7(6) . .
C11 C10 H10 120.1 . .
C9 C10 H10 120.1 . .
C10 C11 C13 123.0(5) . .
C10 C11 C12 118.7(5) . .
C13 C11 C12 118.1(5) . .
N3 C12 C11 121.7(5) . .
N3 C12 C7 115.8(4) . .
C11 C12 C7 122.5(5) . .
C14 C13 C11 119.3(5) . .
C14 C13 H13 120.3 . .
C11 C13 H13 120.3 . .
C13 C14 C15 120.4(5) . .
C13 C14 H14 119.8 . .
C15 C14 H14 119.8 . .
N3 C15 C14 121.9(5) . .
N3 C15 H15 119.0 . .
C14 C15 H15 119.0 . .
N4 C16 Fe1 177.1(5) . .
N8 C17 Fe1 174.2(4) . .
N5 C18 Fe1 176.7(4) . 1_455
O1 C19 C20 120.2(4) . .
O1 C19 C25 123.0(4) . .
C20 C19 C25 116.8(5) . .
C21 C20 C19 121.6(5) . .
C21 C20 H20 119.2 . .
C19 C20 H20 119.2 . .
C20 C21 C22 122.5(5) . .
C20 C21 H21 118.7 . .
C22 C21 H21 118.7 . .
C24 C22 C21 116.5(5) . .
C24 C22 C23 120.8(5) . .
C21 C22 C23 122.7(5) . .
C22 C23 H23A 109.5 . .
C22 C23 H23B 109.5 . .
H23A C23 H23B 109.5 . .
C22 C23 H23C 109.5 . .
H23A C23 H23C 109.5 . .
H23B C23 H23C 109.5 . .
C22 C24 C25 123.0(5) . .
C22 C24 H24 118.5 . .
C25 C24 H24 118.5 . .
C24 C25 C26 116.9(5) . .
C24 C25 C19 119.6(5) . .
C26 C25 C19 123.6(5) . .
N7 C26 C25 126.4(5) . .
N7 C26 H26 116.8 . .
C25 C26 H26 116.8 . .
N7 C27 C28 107.5(4) . .
N7 C27 C29 111.8(4) . .
C28 C27 C29 108.8(4) . .
N7 C27 C30 105.2(4) . .
C28 C27 C30 111.6(4) . .
C29 C27 C30 111.8(4) . .
C27 C28 H28A 109.5 . .
C27 C28 H28B 109.5 . .
H28A C28 H28B 109.5 . .
C27 C28 H28C 109.5 . .
H28A C28 H28C 109.5 . .
H28B C28 H28C 109.5 . .
C27 C29 H29A 109.5 . .
C27 C29 H29B 109.5 . .
H29A C29 H29B 109.5 . .
C27 C29 H29C 109.5 . .
H29A C29 H29C 109.5 . .
H29B C29 H29C 109.5 . .
N6 C30 C31 107.8(4) . .
N6 C30 C32 111.4(4) . .
C31 C30 C32 109.3(4) . .
N6 C30 C27 104.9(4) . .
C31 C30 C27 111.5(4) . .
C32 C30 C27 111.9(4) . .
C30 C31 H31A 109.5 . .
C30 C31 H31B 109.5 . .
H31A C31 H31B 109.5 . .
C30 C31 H31C 109.5 . .
H31A C31 H31C 109.5 . .
H31B C31 H31C 109.5 . .
C30 C32 H32A 109.5 . .
C30 C32 H32B 109.5 . .
H32A C32 H32B 109.5 . .
C30 C32 H32C 109.5 . .
H32A C32 H32C 109.5 . .
H32B C32 H32C 109.5 . .
N6 C33 C34 126.5(5) . .
N6 C33 H33 116.8 . .
C34 C33 H33 116.8 . .
C35 C34 C40 119.6(5) . .
C35 C34 C33 123.4(5) . .
C40 C34 C33 117.0(5) . .
O2 C35 C34 124.2(5) . .
O2 C35 C36 118.1(5) . .
C34 C35 C36 117.7(5) . .
C37 C36 C35 120.7(5) . .
C37 C36 H36 119.7 . .
C35 C36 H36 119.7 . .
C36 C37 C38 121.9(5) . .
C36 C37 H37 119.0 . .
C38 C37 H37 119.0 . .
C40 C38 C37 117.3(5) . .
C40 C38 C39 122.2(6) . .
C37 C38 C39 120.6(5) . .
C38 C39 H39A 109.5 . .
C38 C39 H39B 109.5 . .
H39A C39 H39B 109.5 . .
C38 C39 H39C 109.5 . .
H39A C39 H39C 109.5 . .
H39B C39 H39C 109.5 . .
C38 C40 C34 122.8(6) . .
C38 C40 H40 118.6 . .
C34 C40 H40 118.6 . .
C41 O4 H4 109.6 . .
O4 C41 H41A 109.5 . .
O4 C41 H41B 109.5 . .
H41A C41 H41B 109.5 . .
O4 C41 H41C 109.5 . .
H41A C41 H41C 109.5 . .
H41B C41 H41C 109.5 . .
C42 O5 H5 109.5 . .
O5 C42 H42A 109.5 . .
O5 C42 H42B 109.5 . .
H42A C42 H42B 109.5 . .
O5 C42 H42C 109.5 . .
H42A C42 H42C 109.5 . .
H42B C42 H42C 109.5 . .
O6B O6A O6B 180(2) 3_655 .

loop_
_geom_bond_atom_site_label_1
_geom_bond_atom_site_label_2
_geom_bond_distance
_geom_bond_site_symmetry_2
Fe1 N2 1.897(4) .
Fe1 C16 1.958(6) .
Fe1 N3 1.964(4) .
Fe1 N1 1.966(4) .
Fe1 C18 1.968(5) 1_655
Fe1 C17 1.969(5) .
Mn1 O1 1.890(4) .
Mn1 O2 1.891(3) .
Mn1 N6 1.998(4) .
Mn1 N7 1.998(4) .
Mn1 N8 2.305(4) .
Mn1 N5 2.366(4) .
O1 C19 1.324(6) .
O2 C35 1.319(6) .
O3 C6 1.257(6) .
N1 C1 1.334(7) .
N1 C5 1.354(7) .
N2 C6 1.356(6) .
N2 C7 1.393(6) .
N3 C15 1.335(6) .
N3 C12 1.366(6) .
N4 C16 1.160(7) .
N5 C18 1.147(6) .
N6 C33 1.300(6) .
N6 C30 1.523(6) .
N7 C26 1.296(6) .
N7 C27 1.506(6) .
N8 C17 1.145(6) .
C1 C2 1.400(7) .
C1 H1 0.9300 .
C2 C3 1.372(9) .
C2 H2 0.9300 .
C3 C4 1.393(8) .
C3 H3 0.9300 .
C4 C5 1.390(7) .
C4 H4A 0.9300 .
C5 C6 1.490(8) .
C7 C8 1.345(7) .
C7 C12 1.440(7) .
C8 C9 1.474(8) .
C8 H8 0.9300 .
C9 C10 1.398(9) .
C9 H9 0.9300 .
C10 C11 1.393(9) .
C10 H10 0.9300 .
C11 C13 1.398(8) .
C11 C12 1.405(7) .
C13 C14 1.354(8) .
C13 H13 0.9300 .
C14 C15 1.392(7) .
C14 H14 0.9300 .
C15 H15 0.9300 .
C18 Fe1 1.968(5) 1_455
C19 C20 1.404(7) .
C19 C25 1.439(7) .
C20 C21 1.377(7) .
C20 H20 0.9300 .
C21 C22 1.402(8) .
C21 H21 0.9300 .
C22 C24 1.387(8) .
C22 C23 1.493(8) .
C23 H23A 0.9600 .
C23 H23B 0.9600 .
C23 H23C 0.9600 .
C24 C25 1.399(7) .
C24 H24 0.9300 .
C25 C26 1.435(7) .
C26 H26 0.9300 .
C27 C28 1.534(7) .
C27 C29 1.536(7) .
C27 C30 1.559(7) .
C28 H28A 0.9600 .
C28 H28B 0.9600 .
C28 H28C 0.9600 .
C29 H29A 0.9600 .
C29 H29B 0.9600 .
C29 H29C 0.9600 .
C30 C31 1.527(7) .
C30 C32 1.531(7) .
C31 H31A 0.9600 .
C31 H31B 0.9600 .
C31 H31C 0.9600 .
C32 H32A 0.9600 .
C32 H32B 0.9600 .
C32 H32C 0.9600 .
C33 C34 1.443(7) .
C33 H33 0.9300 .
C34 C35 1.413(7) .
C34 C40 1.415(7) .
C35 C36 1.418(7) .
C36 C37 1.383(8) .
C36 H36 0.9300 .
C37 C38 1.413(8) .
C37 H37 0.9300 .
C38 C40 1.366(8) .
C38 C39 1.514(8) .
C39 H39A 0.9600 .
C39 H39B 0.9600 .
C39 H39C 0.9600 .
C40 H40 0.9300 .
O4 C41 1.409(8) .
O4 H4 0.8399 .
C41 H41A 0.9600 .
C41 H41B 0.9600 .
C41 H41C 0.9600 .
O5 C42 1.373(7) .
O5 H5 0.8200 .
C42 H42A 0.9600 .
C42 H42B 0.9600 .
C42 H42C 0.9600 .
O6B O6A 1.042(14) .
O6A O6B 1.042(14) 3_655
